data_7220428
loop_
_publ_author_name
'Khan, Abu Taleb'
'Mahato, Karuna'
'Ray Bagdi, Prasanta'

_publ_section_title
;
 Yb(OTf)3 catalysed regioselective synthesis of unusual di- and tri-
 substituted 3,4-dihydrothiochromeno[3,2-e][1,3]thiazin-5(2H)-one
 derivatives through a pseudo four-component hetero-Diels-Alder Reaction
;
_journal_name_full 'RSC Adv.'
_journal_paper_doi 10.1039/C5RA06905J
_journal_year 2015
_chemical_formula_moiety 'C32 H27 N O S2'
_chemical_formula_sum 'C32 H27 N O S2'
_chemical_formula_weight 505.67
_chemical_name_systematic
; 
 ? 
;
_space_group_IT_number 14
_symmetry_cell_setting monoclinic
_symmetry_space_group_name_Hall '-P 2ybc'
_symmetry_space_group_name_H-M 'P 1 21/c 1'
_atom_sites_solution_hydrogens geom
_atom_sites_solution_primary direct
_atom_sites_solution_secondary difmap
_audit_creation_method SHELXL-97
_audit_update_record
;
2014-10-20 deposited with the CCDC.
2015-05-08 downloaded from the CCDC.
;
_cell_angle_alpha 90.00
_cell_angle_beta 101.788(2)
_cell_angle_gamma 90.00
_cell_formula_units_Z 4
_cell_length_a 11.6518(3)
_cell_length_b 15.2049(4)
_cell_length_c 14.9453(4)
_cell_measurement_temperature 296(2)
_cell_volume 2591.93(12)
_computing_cell_refinement 'Bruker SMART'
_computing_data_collection 'Bruker SMART'
_computing_data_reduction 'Bruker SAINT'
_computing_molecular_graphics 'Bruker SHELXTL'
_computing_publication_material 'Bruker SHELXTL'
_computing_structure_refinement 'SHELXL-97 (Sheldrick, 1997)'
_computing_structure_solution 'SHELXS-97 (Sheldrick, 1990)'
_diffrn_ambient_temperature 296(2)
_diffrn_measured_fraction_theta_full 0.996
_diffrn_measured_fraction_theta_max 0.996
_diffrn_measurement_device_type 'CCD area detector'
_diffrn_measurement_method 'phi and omega scans'
_diffrn_radiation_monochromator graphite
_diffrn_radiation_source 'fine-focus sealed tube'
_diffrn_radiation_type MoK\a
_diffrn_radiation_wavelength 0.71073
_diffrn_reflns_av_R_equivalents 0.0367
_diffrn_reflns_av_sigmaI/netI 0.0194
_diffrn_reflns_limit_h_max 12
_diffrn_reflns_limit_h_min -12
_diffrn_reflns_limit_k_max 16
_diffrn_reflns_limit_k_min -16
_diffrn_reflns_limit_l_max 16
_diffrn_reflns_limit_l_min -16
_diffrn_reflns_number 30030
_diffrn_reflns_theta_full 25.03
_diffrn_reflns_theta_max 25.03
_diffrn_reflns_theta_min 1.79
_exptl_absorpt_coefficient_mu 0.232
_exptl_absorpt_correction_T_max 0.977
_exptl_absorpt_correction_T_min 0.946
_exptl_absorpt_correction_type multi-scan
_exptl_absorpt_process_details 'SADABS (Sheldrick, 1997)'
_exptl_crystal_colour yellow
_exptl_crystal_density_diffrn 1.30
_exptl_crystal_density_method 'not measured'
_exptl_crystal_description blocks
_exptl_crystal_F_000 1064.0
_exptl_crystal_recrystallization_method 'Re-crystallisation from solvent: EtOH'
_exptl_crystal_size_max 0.26
_exptl_crystal_size_mid 0.20
_exptl_crystal_size_min 0.10
_refine_diff_density_max 0.203
_refine_diff_density_min -0.146
_refine_diff_density_rms 0.034
_refine_ls_extinction_method none
_refine_ls_goodness_of_fit_ref 1.080
_refine_ls_hydrogen_treatment constr
_refine_ls_matrix_type full
_refine_ls_number_parameters 327
_refine_ls_number_reflns 4580
_refine_ls_number_restraints 0
_refine_ls_restrained_S_all 1.080
_refine_ls_R_factor_all 0.0505
_refine_ls_R_factor_gt 0.0394
_refine_ls_shift/su_max 0.000
_refine_ls_shift/su_mean 0.000
_refine_ls_structure_factor_coef Fsqd
_refine_ls_weighting_details 'calc w=1/[\s^2^(Fo^2^)+(0.1000P)^2^+0.1000P] where P=(Fo^2^+2Fc^2^)/3'
_refine_ls_weighting_scheme calc
_refine_ls_wR_factor_gt 0.1335
_refine_ls_wR_factor_ref 0.1438
_reflns_number_gt 2946
_reflns_number_total 4580
_reflns_threshold_expression >2sigma(I)
_cod_data_source_file c5ra06905j2.cif
_cod_data_source_block maa
_cod_depositor_comments
;
The following automatic conversions were performed:

'_symmetry_cell_setting' value 'Monoclinic' changed to 'monoclinic'
according to
/usr/data/users/saulius/crontab/automatic-downloads/rss-feeds/RSC/lib/dictionaries/cif_core.dic
dictionary named 'cif_core.dic' version 2.4.2 from 2011-04-26.

Automatic conversion script
Id: cif_fix_values 3271 2015-04-21 07:52:19Z andrius 
;
_cod_original_sg_symbol_H-M P21/c
_cod_database_code 7220428

loop_
_symmetry_equiv_pos_as_xyz
'x, y, z'
'-x, y+1/2, -z+1/2'
'-x, -y, -z'
'x, -y-1/2, z-1/2'

loop_
_atom_site_label
_atom_site_type_symbol
_atom_site_fract_x
_atom_site_fract_y
_atom_site_fract_z
_atom_site_U_iso_or_equiv
_atom_site_adp_type
_atom_site_occupancy
_atom_site_symmetry_multiplicity
_atom_site_calc_flag
_atom_site_refinement_flags
N1 N 0.74395(15) 0.03266(12) 0.66460(12) 0.0480(5) Uani 1 1 d .
O1 O 0.71044(16) 0.30134(11) 0.68719(14) 0.0741(6) Uani 1 1 d .
S1 S 0.37691(5) 0.15815(4) 0.60447(5) 0.0590(3) Uani 1 1 d .
S2 S 0.50676(5) 0.00186(4) 0.64977(5) 0.0610(3) Uani 1 1 d .
C1 C 0.3991(2) 0.27092(16) 0.59904(15) 0.0532(6) Uani 1 1 d .
C2 C 0.2997(2) 0.32336(18) 0.56723(18) 0.0653(7) Uani 1 1 d .
H2 H 0.2263 0.2971 0.5509 0.078 Uiso 1 1 calc R
C3 C 0.3099(3) 0.4120(2) 0.56006(18) 0.0745(8) Uani 1 1 d .
H3 H 0.2434 0.4461 0.5399 0.089 Uiso 1 1 calc R
C4 C 0.4195(3) 0.45193(18) 0.5827(2) 0.0729(8) Uani 1 1 d .
H4 H 0.4267 0.5124 0.5760 0.087 Uiso 1 1 calc R
C5 C 0.5169(2) 0.40140(17) 0.61491(18) 0.0643(7) Uani 1 1 d .
H5 H 0.5897 0.4286 0.6307 0.077 Uiso 1 1 calc R
C6 C 0.5095(2) 0.31064(15) 0.62459(16) 0.0520(6) Uani 1 1 d .
C7 C 0.6182(2) 0.26094(15) 0.66102(16) 0.0519(6) Uani 1 1 d .
C8 C 0.61685(19) 0.16528(14) 0.66667(15) 0.0452(6) Uani 1 1 d .
C9 C 0.51684(19) 0.11646(15) 0.64438(15) 0.0480(6) Uani 1 1 d .
C10 C 0.73671(18) 0.12290(14) 0.69753(15) 0.0467(6) Uani 1 1 d .
H10 H 0.7914 0.1578 0.6702 0.056 Uiso 1 1 calc R
C11 C 0.78300(19) 0.12589(14) 0.80072(15) 0.0474(6) Uani 1 1 d .
C12 C 0.7176(2) 0.15445(15) 0.86291(17) 0.0540(6) Uani 1 1 d .
H12 H 0.6407 0.1730 0.8420 0.065 Uiso 1 1 calc R
C13 C 0.7650(2) 0.15572(17) 0.95583(17) 0.0596(7) Uani 1 1 d .
H13 H 0.7183 0.1740 0.9959 0.072 Uiso 1 1 calc R
C14 C 0.8785(2) 0.13104(16) 0.99074(17) 0.0596(7) Uani 1 1 d .
C15 C 0.9447(2) 0.10216(19) 0.92836(19) 0.0710(8) Uani 1 1 d .
H15 H 1.0219 0.0846 0.9495 0.085 Uiso 1 1 calc R
C16 C 0.8975(2) 0.09929(18) 0.83605(17) 0.0652(7) Uani 1 1 d .
H16 H 0.9435 0.0790 0.7963 0.078 Uiso 1 1 calc R
C17 C 0.9320(3) 0.1357(2) 1.09126(19) 0.0885(9) Uani 1 1 d .
H17B H 0.9573 0.1948 1.1071 0.133 Uiso 1 1 calc R
H17C H 0.9980 0.0967 1.1049 0.133 Uiso 1 1 calc R
H17A H 0.8747 0.1186 1.1259 0.133 Uiso 1 1 calc R
C18 C 0.7367(2) 0.02714(16) 0.56497(15) 0.0550(6) Uani 1 1 d .
H18A H 0.6632 0.0531 0.5340 0.066 Uiso 1 1 calc R
H18B H 0.7356 -0.0343 0.5475 0.066 Uiso 1 1 calc R
C19 C 0.8358(2) 0.07231(14) 0.53267(16) 0.0521(6) Uani 1 1 d .
C20 C 0.9495(2) 0.07226(17) 0.58382(18) 0.0624(7) Uani 1 1 d .
H20 H 0.9655 0.0454 0.6409 0.075 Uiso 1 1 calc R
C21 C 1.0389(2) 0.11179(19) 0.5507(2) 0.0744(8) Uani 1 1 d .
H21 H 1.1146 0.1122 0.5859 0.089 Uiso 1 1 calc R
C22 C 1.0162(3) 0.15076(19) 0.4654(3) 0.0841(9) Uani 1 1 d .
H22 H 1.0764 0.1775 0.4430 0.101 Uiso 1 1 calc R
C23 C 0.9049(3) 0.14981(19) 0.4141(2) 0.0802(9) Uani 1 1 d .
H23 H 0.8899 0.1750 0.3562 0.096 Uiso 1 1 calc R
C24 C 0.8156(2) 0.11238(17) 0.44687(19) 0.0646(7) Uani 1 1 d .
H24 H 0.7400 0.1135 0.4115 0.077 Uiso 1 1 calc R
C25 C 0.66487(19) -0.02487(15) 0.69744(16) 0.0500(6) Uani 1 1 d .
H25 H 0.6771 -0.0146 0.7635 0.060 Uiso 1 1 calc R
C26 C 0.6858(2) -0.12214(14) 0.68584(15) 0.0486(6) Uani 1 1 d .
C27 C 0.7969(2) -0.15407(16) 0.72006(18) 0.0636(7) Uani 1 1 d .
H27 H 0.8567 -0.1148 0.7436 0.076 Uiso 1 1 calc R
C28 C 0.8214(2) -0.24310(17) 0.72029(18) 0.0677(7) Uani 1 1 d .
H28 H 0.8974 -0.2622 0.7441 0.081 Uiso 1 1 calc R
C29 C 0.7359(2) -0.30444(16) 0.68604(18) 0.0592(7) Uani 1 1 d .
C30 C 0.6260(2) -0.27182(17) 0.6503(2) 0.0698(8) Uani 1 1 d .
H30 H 0.5667 -0.3110 0.6256 0.084 Uiso 1 1 calc R
C31 C 0.6001(2) -0.18254(16) 0.6497(2) 0.0652(7) Uani 1 1 d .
H31 H 0.5246 -0.1633 0.6248 0.078 Uiso 1 1 calc R
C32 C 0.7602(3) -0.40136(18) 0.6891(2) 0.0807(8) Uani 1 1 d .
H32C H 0.8417 -0.4112 0.6895 0.121 Uiso 1 1 calc R
H32A H 0.7133 -0.4290 0.6363 0.121 Uiso 1 1 calc R
H32B H 0.7410 -0.4259 0.7434 0.121 Uiso 1 1 calc R

loop_
_atom_site_aniso_label
_atom_site_aniso_U_11
_atom_site_aniso_U_22
_atom_site_aniso_U_33
_atom_site_aniso_U_23
_atom_site_aniso_U_13
_atom_site_aniso_U_12
N1 0.0445(11) 0.0520(11) 0.0475(11) -0.0047(9) 0.0093(9) -0.0082(8)
O1 0.0514(11) 0.0598(11) 0.1061(16) 0.0026(9) 0.0043(10) -0.0135(9)
S1 0.0398(4) 0.0652(4) 0.0681(5) -0.0033(3) 0.0021(3) -0.0035(3)
S2 0.0417(4) 0.0568(4) 0.0819(5) 0.0016(3) 0.0062(3) -0.0107(3)
C1 0.0502(15) 0.0662(15) 0.0422(13) -0.0041(11) 0.0074(11) 0.0044(12)
C2 0.0561(16) 0.0754(18) 0.0616(17) -0.0037(13) 0.0054(13) 0.0080(13)
C3 0.077(2) 0.079(2) 0.0656(18) 0.0039(15) 0.0114(15) 0.0258(16)
C4 0.083(2) 0.0605(16) 0.079(2) 0.0081(14) 0.0254(16) 0.0122(16)
C5 0.0619(17) 0.0601(16) 0.0739(18) 0.0026(13) 0.0205(14) -0.0004(13)
C6 0.0544(16) 0.0570(14) 0.0451(14) 0.0024(11) 0.0111(11) 0.0016(11)
C7 0.0465(14) 0.0581(14) 0.0511(14) 0.0008(11) 0.0099(11) -0.0050(12)
C8 0.0402(13) 0.0534(13) 0.0418(13) -0.0044(10) 0.0076(10) -0.0058(10)
C9 0.0428(13) 0.0566(14) 0.0436(13) -0.0003(11) 0.0066(10) -0.0042(10)
C10 0.0373(12) 0.0514(13) 0.0519(14) -0.0034(11) 0.0102(10) -0.0084(10)
C11 0.0411(13) 0.0505(12) 0.0486(14) -0.0069(11) 0.0042(11) -0.0065(10)
C12 0.0411(13) 0.0646(15) 0.0551(16) -0.0063(12) 0.0071(12) -0.0016(11)
C13 0.0570(16) 0.0725(17) 0.0508(16) -0.0100(12) 0.0143(13) -0.0007(12)
C14 0.0596(17) 0.0630(15) 0.0518(16) -0.0080(12) 0.0010(13) -0.0054(12)
C15 0.0491(15) 0.096(2) 0.0611(18) -0.0112(15) -0.0039(13) 0.0085(14)
C16 0.0478(15) 0.0887(18) 0.0583(16) -0.0220(14) 0.0084(12) 0.0047(13)
C17 0.090(2) 0.109(2) 0.0567(18) -0.0157(17) -0.0093(16) 0.0079(19)
C18 0.0550(15) 0.0644(14) 0.0453(14) -0.0051(11) 0.0095(11) -0.0104(12)
C19 0.0542(15) 0.0505(13) 0.0541(15) -0.0065(11) 0.0169(12) -0.0015(10)
C20 0.0561(16) 0.0763(17) 0.0570(16) -0.0064(13) 0.0167(13) -0.0060(13)
C21 0.0614(18) 0.089(2) 0.079(2) -0.0192(17) 0.0282(15) -0.0149(14)
C22 0.091(2) 0.075(2) 0.103(3) -0.0017(18) 0.058(2) -0.0109(17)
C23 0.090(2) 0.0744(19) 0.084(2) 0.0173(16) 0.0365(19) 0.0072(16)
C24 0.0647(17) 0.0654(16) 0.0658(18) 0.0082(13) 0.0184(13) 0.0062(13)
C25 0.0420(13) 0.0569(13) 0.0498(14) -0.0015(11) 0.0064(11) -0.0074(11)
C26 0.0497(14) 0.0547(13) 0.0415(13) -0.0014(11) 0.0096(10) -0.0067(11)
C27 0.0573(17) 0.0606(16) 0.0675(18) -0.0039(13) -0.0002(13) -0.0097(12)
C28 0.0611(17) 0.0668(17) 0.0705(18) -0.0013(14) 0.0020(14) 0.0039(14)
C29 0.0677(18) 0.0566(15) 0.0558(16) -0.0019(12) 0.0190(13) -0.0060(12)
C30 0.0614(18) 0.0629(16) 0.086(2) -0.0138(14) 0.0175(15) -0.0190(14)
C31 0.0490(15) 0.0606(15) 0.083(2) -0.0094(14) 0.0066(14) -0.0075(12)
C32 0.095(2) 0.0621(16) 0.088(2) -0.0041(15) 0.0255(17) 0.0003(15)

loop_
_atom_type_symbol
_atom_type_description
_atom_type_scat_dispersion_real
_atom_type_scat_dispersion_imag
_atom_type_scat_source
C C 0.0033 0.0016 'International Tables Vol C Tables 4.2.6.8 and 6.1.1.4'
H H 0.0000 0.0000 'International Tables Vol C Tables 4.2.6.8 and 6.1.1.4'
N N 0.0061 0.0033 'International Tables Vol C Tables 4.2.6.8 and 6.1.1.4'
O O 0.0106 0.0060 'International Tables Vol C Tables 4.2.6.8 and 6.1.1.4'
S S 0.1246 0.1234 'International Tables Vol C Tables 4.2.6.8 and 6.1.1.4'

loop_
_geom_angle_atom_site_label_1
_geom_angle_atom_site_label_2
_geom_angle_atom_site_label_3
_geom_angle
C25 N1 C10 111.86(18)
C25 N1 C18 113.81(17)
C10 N1 C18 113.35(18)
C9 S1 C1 103.75(11)
C9 S2 C25 99.38(10)
C6 C1 C2 119.6(2)
C6 C1 S1 123.31(18)
C2 C1 S1 117.1(2)
C3 C2 C1 120.7(3)
C2 C3 C4 120.3(3)
C5 C4 C3 119.5(3)
C4 C5 C6 121.8(3)
C5 C6 C1 118.1(2)
C5 C6 C7 118.6(2)
C1 C6 C7 123.3(2)
O1 C7 C8 119.9(2)
O1 C7 C6 119.2(2)
C8 C7 C6 120.9(2)
C9 C8 C7 123.2(2)
C9 C8 C10 121.9(2)
C7 C8 C10 114.85(18)
C8 C9 S1 125.47(18)
C8 C9 S2 126.35(18)
S1 C9 S2 108.18(12)
N1 C10 C8 114.01(17)
N1 C10 C11 109.52(18)
C8 C10 C11 113.99(18)
C12 C11 C16 116.9(2)
C12 C11 C10 123.9(2)
C16 C11 C10 119.2(2)
C13 C12 C11 121.0(2)
C14 C13 C12 122.3(2)
C13 C14 C15 116.9(2)
C13 C14 C17 122.5(2)
C15 C14 C17 120.5(2)
C16 C15 C14 121.1(2)
C15 C16 C11 121.8(2)
N1 C18 C19 114.05(18)
C20 C19 C24 118.0(2)
C20 C19 C18 122.1(2)
C24 C19 C18 119.8(2)
C21 C20 C19 120.5(3)
C20 C21 C22 120.1(3)
C23 C22 C21 119.6(3)
C24 C23 C22 120.8(3)
C23 C24 C19 120.9(3)
N1 C25 C26 115.35(19)
N1 C25 S2 112.88(16)
C26 C25 S2 109.64(15)
C27 C26 C31 117.3(2)
C27 C26 C25 117.5(2)
C31 C26 C25 125.0(2)
C26 C27 C28 121.6(2)
C27 C28 C29 121.7(2)
C30 C29 C28 116.3(2)
C30 C29 C32 121.4(2)
C28 C29 C32 122.3(3)
C29 C30 C31 122.6(2)
C26 C31 C30 120.5(3)

loop_
_geom_bond_atom_site_label_1
_geom_bond_atom_site_label_2
_geom_bond_distance
N1 C25 1.428(3)
N1 C10 1.466(3)
N1 C18 1.476(3)
O1 C7 1.231(3)
S1 C9 1.737(2)
S1 C1 1.738(3)
S2 C9 1.750(2)
S2 C25 1.879(2)
C1 C6 1.402(3)
C1 C2 1.406(3)
C2 C3 1.359(4)
C3 C4 1.391(4)
C4 C5 1.374(4)
C5 C6 1.392(3)
C6 C7 1.479(3)
C7 C8 1.457(3)
C8 C9 1.364(3)
C8 C10 1.522(3)
C10 C11 1.527(3)
C11 C12 1.387(3)
C11 C16 1.391(3)
C12 C13 1.386(3)
C13 C14 1.370(4)
C14 C15 1.397(4)
C14 C17 1.506(4)
C15 C16 1.377(3)
C18 C19 1.506(3)
C19 C20 1.387(3)
C19 C24 1.396(3)
C20 C21 1.379(3)
C21 C22 1.382(4)
C22 C23 1.365(5)
C23 C24 1.362(4)
C25 C26 1.515(3)
C26 C27 1.379(3)
C26 C31 1.383(3)
C27 C28 1.384(4)
C28 C29 1.384(4)
C29 C30 1.375(4)
C29 C32 1.499(4)
C30 C31 1.390(4)
